data_4103697
loop_
_publ_author_name
'Susan K. Hanson'
'R. Tom Baker'
'John C. Gordon'
'Brian L. Scott'
'L. A. "Pete" Silks'
'David L. Thorn'

_publ_section_title
;
 Mechanism of Alcohol Oxidation by Dipicolinate Vanadium(V): Unexpected
 Role of Pyridine
;
_journal_name_full 'Journal of the American Chemical Society'
_journal_page_first 17804
_journal_page_last 17816
_journal_paper_doi 10.1021/ja105739k
_journal_volume 132
_journal_year 2010
_chemical_formula_sum 'C23 H20 N4 O6 V'
_chemical_formula_weight 499.37
_chemical_name_systematic
; 
 ? 
;
_space_group_IT_number 15
_symmetry_cell_setting monoclinic
_symmetry_space_group_name_Hall '-C 2yc'
_symmetry_space_group_name_H-M 'C 1 2/c 1'
_atom_sites_solution_hydrogens geom
_atom_sites_solution_primary direct
_atom_sites_solution_secondary difmap
_audit_creation_method SHELXL-97
_cell_angle_alpha 90.00
_cell_angle_beta 96.968(7)
_cell_angle_gamma 90.00
_cell_formula_units_Z 8
_cell_length_a 17.231(10)
_cell_length_b 14.738(8)
_cell_length_c 17.250(10)
_cell_measurement_temperature 140(1)
_cell_volume 4348(4)
_computing_cell_refinement 'SAINT+, v. 7.06 (Bruker AXS, 2001)'
_computing_data_collection 'APEX II, v. 1.08 (Bruker AXS, 2003)'
_computing_data_reduction 'SAINT+, v. 7.06 (Bruker AXS, 2001)'
_computing_molecular_graphics 'SHELXTL, v. 6.10, (Bruker AXS, 2000)'
_computing_publication_material 'SHELXTL, v. 6.10, (Bruker AXS, 2000)'
_computing_structure_refinement 'SHELXL-97 (Sheldrick, 1997)'
_computing_structure_solution 'SHELXS-97 (Sheldrick, 1990)'
_diffrn_ambient_temperature 140(1)
_diffrn_measured_fraction_theta_full 1.000
_diffrn_measured_fraction_theta_max 0.998
_diffrn_measurement_device_type 'Bruker D8 with APEXII CCD'
_diffrn_measurement_method '\w scans'
_diffrn_radiation_monochromator graphite
_diffrn_radiation_source 'fine-focus sealed tube'
_diffrn_radiation_type MoK\a
_diffrn_radiation_wavelength 0.71073
_diffrn_reflns_av_R_equivalents 0.0734
_diffrn_reflns_av_sigmaI/netI 0.0604
_diffrn_reflns_limit_h_max 20
_diffrn_reflns_limit_h_min -20
_diffrn_reflns_limit_k_max 17
_diffrn_reflns_limit_k_min -17
_diffrn_reflns_limit_l_max 20
_diffrn_reflns_limit_l_min -20
_diffrn_reflns_number 20426
_diffrn_reflns_theta_full 25.00
_diffrn_reflns_theta_max 25.29
_diffrn_reflns_theta_min 1.82
_diffrn_standards_decay_% 0
_diffrn_standards_interval_count 0
_diffrn_standards_interval_time 0
_diffrn_standards_number 0
_exptl_absorpt_coefficient_mu 0.506
_exptl_absorpt_correction_T_max 0.9606
_exptl_absorpt_correction_T_min 0.8968
_exptl_absorpt_correction_type multi-scan
_exptl_absorpt_process_details 'SADABS 2.03 (Sheldrick, 2001)'
_exptl_crystal_colour green
_exptl_crystal_density_diffrn 1.526
_exptl_crystal_density_method 'not measured'
_exptl_crystal_description block
_exptl_crystal_F_000 2056
_exptl_crystal_size_max 0.22
_exptl_crystal_size_mid 0.12
_exptl_crystal_size_min 0.08
_platon_squeeze_details
;
;
_refine_diff_density_max 0.557
_refine_diff_density_min -0.494
_refine_diff_density_rms 0.072
_refine_ls_extinction_method none
_refine_ls_goodness_of_fit_ref 1.065
_refine_ls_hydrogen_treatment constr
_refine_ls_matrix_type full
_refine_ls_number_parameters 290
_refine_ls_number_reflns 3966
_refine_ls_number_restraints 0
_refine_ls_restrained_S_all 1.065
_refine_ls_R_factor_all 0.0836
_refine_ls_R_factor_gt 0.0587
_refine_ls_shift/su_max 0.001
_refine_ls_shift/su_mean 0.000
_refine_ls_structure_factor_coef Fsqd
_refine_ls_weighting_details 'calc w=1/[\s^2^(Fo^2^)+(0.0838P)^2^+0.0000P] where P=(Fo^2^+2Fc^2^)/3'
_refine_ls_weighting_scheme calc
_refine_ls_wR_factor_gt 0.1522
_refine_ls_wR_factor_ref 0.1630
_reflns_number_gt 2698
_reflns_number_total 3966
_reflns_threshold_expression >2sigma(I)
_cod_data_source_file ja105739k_si_002.cif
_cod_data_source_block apx1073s
_cod_original_sg_symbol_H-M 'C 2/c'
_cod_database_code 4103697

loop_
_symmetry_equiv_pos_as_xyz
'x, y, z'
'-x, y, -z+1/2'
'x+1/2, y+1/2, z'
'-x+1/2, y+1/2, -z+1/2'
'-x, -y, -z'
'x, -y, z-1/2'
'-x+1/2, -y+1/2, -z'
'x+1/2, -y+1/2, z-1/2'

loop_
_atom_site_label
_atom_site_type_symbol
_atom_site_fract_x
_atom_site_fract_y
_atom_site_fract_z
_atom_site_U_iso_or_equiv
_atom_site_adp_type
_atom_site_occupancy
_atom_site_symmetry_multiplicity
_atom_site_calc_flag
_atom_site_refinement_flags
_atom_site_disorder_assembly
_atom_site_disorder_group
V1 V 0.68133(4) 0.46515(4) 0.15460(4) 0.0371(2) Uani 1 1 d . . .
N1 N 0.79099(18) 0.4299(2) 0.11723(17) 0.0357(8) Uani 1 1 d . A .
N2 N 0.73917(17) 0.43586(19) 0.26965(16) 0.0298(7) Uani 1 1 d . A .
O1 O 0.59992(15) 0.49013(19) 0.18637(15) 0.0459(8) Uani 1 1 d . A .
O2 O 0.74114(16) 0.58275(16) 0.15084(13) 0.0377(7) Uani 1 1 d . A .
O3 O 0.84451(16) 0.65754(17) 0.11210(15) 0.0429(7) Uani 1 1 d . A .
O4 O 0.67685(14) 0.33055(16) 0.13335(14) 0.0383(7) Uani 1 1 d . A .
O5 O 0.73676(14) 0.20206(17) 0.10418(15) 0.0392(7) Uani 1 1 d . A .
O6 O 0.99249(15) 0.37229(16) 0.02590(15) 0.0393(6) Uani 1 1 d . . .
C1 C 0.8098(3) 0.5868(3) 0.1243(2) 0.0387(10) Uani 1 1 d . . .
C2 C 0.8417(2) 0.4957(2) 0.1060(2) 0.0339(9) Uani 1 1 d . A .
C3 C 0.9110(2) 0.4771(2) 0.0772(2) 0.0354(9) Uani 1 1 d . . .
H3 H 0.9466 0.5228 0.0699 0.042 Uiso 1 1 calc R A .
C4 C 0.9259(2) 0.3861(2) 0.0592(2) 0.0361(9) Uani 1 1 d . A .
C5 C 0.8721(2) 0.3170(2) 0.0707(2) 0.0353(9) Uani 1 1 d . . .
H5 H 0.8816 0.2568 0.0588 0.042 Uiso 1 1 calc R A .
C6 C 0.8044(2) 0.3430(2) 0.1004(2) 0.0333(9) Uani 1 1 d . A .
C7 C 0.7365(2) 0.2848(2) 0.1133(2) 0.0351(9) Uani 1 1 d . . .
C8 C 1.0091(2) 0.2810(2) 0.0016(2) 0.0437(10) Uani 1 1 d . . .
H8A H 1.0171 0.2422 0.0465 0.066 Uiso 1 1 calc R . .
H8B H 1.0555 0.2814 -0.0243 0.066 Uiso 1 1 calc R . .
H8C H 0.9659 0.2589 -0.0337 0.066 Uiso 1 1 calc R . .
C9 C 0.7853(2) 0.4984(2) 0.3099(2) 0.0304(8) Uani 1 1 d . . .
H9 H 0.7930 0.5543 0.2869 0.036 Uiso 1 1 calc R A .
C10 C 0.8212(2) 0.4810(2) 0.3841(2) 0.0313(9) Uani 1 1 d . A .
H10 H 0.8528 0.5249 0.4106 0.038 Uiso 1 1 calc R . .
C11 C 0.8108(2) 0.4004(2) 0.4187(2) 0.0322(9) Uani 1 1 d . . .
H11 H 0.8363 0.3876 0.4682 0.039 Uiso 1 1 calc R A .
C12 C 0.7622(3) 0.3381(3) 0.3796(3) 0.0615(14) Uani 1 1 d . A .
H12 H 0.7524 0.2830 0.4028 0.074 Uiso 1 1 calc R . .
C13 C 0.7283(3) 0.3577(3) 0.3059(3) 0.0593(14) Uani 1 1 d . . .
H13 H 0.6959 0.3143 0.2796 0.071 Uiso 1 1 calc R A .
N3 N 0.6290(7) 0.4811(9) 0.0400(8) 0.021(2) Uani 0.50 1 d P A 1
C14 C 0.6536(2) 0.4369(2) -0.0244(2) 0.0298(8) Uani 1 1 d . A 1
H14 H 0.6923 0.3930 -0.0145 0.036 Uiso 1 1 calc R A 1
C15 C 0.6249(2) 0.4529(2) -0.1023(2) 0.0301(8) Uani 1 1 d . A 1
H15 H 0.6445 0.4218 -0.1427 0.036 Uiso 1 1 calc R A 1
C16 C 0.5663(6) 0.5165(9) -0.1172(8) 0.024(3) Uani 0.50 1 d P A 1
C17 C 0.5418(5) 0.5638(5) -0.0556(4) 0.0353(18) Uani 0.50 1 d P A 1
C18 C 0.5726(4) 0.5426(5) 0.0221(4) 0.0302(17) Uani 0.50 1 d P A 1
N3' N 0.6511(7) 0.4978(9) 0.0275(8) 0.019(2) Uani 0.50 1 d P A 2
C16' C 0.5937(7) 0.5357(9) -0.1263(8) 0.027(3) Uani 0.50 1 d P A 2
C17' C 0.5951(6) 0.6032(6) -0.0689(4) 0.044(2) Uani 0.50 1 d P A 2
C18' C 0.6232(6) 0.5820(6) 0.0063(4) 0.043(2) Uani 0.50 1 d P A 2

loop_
_atom_site_aniso_label
_atom_site_aniso_U_11
_atom_site_aniso_U_22
_atom_site_aniso_U_33
_atom_site_aniso_U_23
_atom_site_aniso_U_13
_atom_site_aniso_U_12
V1 0.0441(4) 0.0325(4) 0.0305(4) -0.0122(3) -0.0121(3) 0.0169(3)
N1 0.0419(19) 0.0243(16) 0.0354(17) -0.0118(14) -0.0175(14) 0.0096(15)
N2 0.0318(17) 0.0243(15) 0.0304(16) -0.0041(13) -0.0082(13) 0.0062(13)
O1 0.0480(17) 0.0516(17) 0.0336(15) -0.0157(13) -0.0139(13) 0.0277(14)
O2 0.0589(19) 0.0251(14) 0.0262(13) -0.0033(11) -0.0062(13) 0.0171(13)
O3 0.0634(19) 0.0266(15) 0.0358(15) -0.0083(12) -0.0063(13) 0.0119(14)
O4 0.0332(15) 0.0334(15) 0.0442(16) -0.0159(12) -0.0119(12) 0.0132(12)
O5 0.0442(16) 0.0262(14) 0.0460(16) -0.0147(12) 0.0004(12) 0.0076(12)
O6 0.0490(17) 0.0274(14) 0.0406(15) -0.0090(11) 0.0021(13) 0.0092(12)
C1 0.055(3) 0.037(2) 0.0195(19) -0.0083(17) -0.0154(19) 0.018(2)
C2 0.043(2) 0.031(2) 0.0224(18) -0.0070(16) -0.0147(17) 0.0142(18)
C3 0.045(2) 0.032(2) 0.0265(19) -0.0031(16) -0.0069(17) 0.0067(17)
C4 0.046(2) 0.034(2) 0.0255(19) -0.0071(16) -0.0059(17) 0.0092(18)
C5 0.044(2) 0.032(2) 0.0254(19) -0.0079(16) -0.0147(17) 0.0110(18)
C6 0.038(2) 0.0246(19) 0.034(2) -0.0078(15) -0.0132(17) 0.0101(16)
C7 0.043(2) 0.032(2) 0.027(2) -0.0135(16) -0.0128(17) 0.0086(18)
C8 0.057(3) 0.031(2) 0.042(2) -0.0154(19) 0.006(2) 0.0041(19)
C9 0.037(2) 0.0261(18) 0.0274(19) -0.0004(16) 0.0010(16) -0.0104(16)
C10 0.038(2) 0.029(2) 0.0249(18) -0.0058(15) -0.0042(16) -0.0111(16)
C11 0.035(2) 0.027(2) 0.033(2) 0.0004(16) -0.0050(16) 0.0014(16)
C12 0.076(3) 0.031(2) 0.066(3) 0.018(2) -0.039(3) -0.024(2)
C13 0.086(3) 0.020(2) 0.060(3) 0.0009(19) -0.040(3) -0.007(2)
N3 0.010(6) 0.025(5) 0.030(6) -0.008(4) 0.013(4) -0.006(4)
C14 0.031(2) 0.0232(18) 0.034(2) -0.0030(16) 0.0030(16) 0.0033(15)
C15 0.032(2) 0.029(2) 0.0300(19) -0.0044(15) 0.0083(16) -0.0070(16)
C16 0.016(7) 0.024(6) 0.031(5) -0.003(4) -0.002(5) -0.003(4)
C17 0.036(5) 0.035(4) 0.032(4) -0.005(3) -0.011(4) 0.011(4)
C18 0.024(4) 0.028(4) 0.037(4) 0.001(3) -0.003(3) 0.011(3)
N3' 0.009(6) 0.025(6) 0.023(5) -0.002(4) 0.011(4) 0.000(4)
C16' 0.022(7) 0.030(7) 0.029(5) -0.003(4) -0.001(5) -0.002(5)
C17' 0.058(6) 0.041(5) 0.029(4) -0.003(4) -0.016(4) 0.018(4)
C18' 0.053(6) 0.039(5) 0.034(5) -0.014(4) -0.004(4) 0.021(4)

loop_
_atom_type_symbol
_atom_type_description
_atom_type_scat_dispersion_real
_atom_type_scat_dispersion_imag
_atom_type_scat_source
C C 0.0033 0.0016 'International Tables Vol C Tables 4.2.6.8 and 6.1.1.4'
H H 0.0000 0.0000 'International Tables Vol C Tables 4.2.6.8 and 6.1.1.4'
N N 0.0061 0.0033 'International Tables Vol C Tables 4.2.6.8 and 6.1.1.4'
O O 0.0106 0.0060 'International Tables Vol C Tables 4.2.6.8 and 6.1.1.4'
V V 0.3005 0.5294 'International Tables Vol C Tables 4.2.6.8 and 6.1.1.4'

loop_
_geom_angle_atom_site_label_1
_geom_angle_atom_site_label_2
_geom_angle_atom_site_label_3
_geom_angle
O1 V1 O4 105.73(13)
O1 V1 O2 106.48(13)
O4 V1 O2 147.75(11)
O1 V1 N3 90.1(3)
O4 V1 N3 86.3(4)
O2 V1 N3 92.1(3)
O1 V1 N1 177.59(12)
O4 V1 N1 73.80(11)
O2 V1 N1 74.08(12)
N3 V1 N1 92.2(3)
O1 V1 N2 93.27(12)
O4 V1 N2 88.48(10)
O2 V1 N2 91.19(10)
N3 V1 N2 174.4(4)
N1 V1 N2 84.36(11)
O1 V1 N3' 100.1(3)
O4 V1 N3' 92.0(4)
O2 V1 N3' 81.0(3)
N3 V1 N3' 13.2(3)
N1 V1 N3' 82.3(3)
N2 V1 N3' 166.0(3)
C2 N1 C6 122.0(3)
C2 N1 V1 119.1(2)
C6 N1 V1 118.8(3)
C13 N2 C9 117.1(3)
C13 N2 V1 122.0(2)
C9 N2 V1 120.9(2)
C1 O2 V1 122.1(2)
C7 O4 V1 122.7(2)
C4 O6 C8 117.9(3)
O3 C1 O2 124.8(3)
O3 C1 C2 121.5(4)
O2 C1 C2 113.6(4)
N1 C2 C3 121.3(3)
N1 C2 C1 110.9(4)
C3 C2 C1 127.7(4)
C2 C3 C4 117.4(4)
O6 C4 C5 123.7(3)
O6 C4 C3 115.0(3)
C5 C4 C3 121.2(4)
C6 C5 C4 116.8(3)
N1 C6 C5 121.3(4)
N1 C6 C7 111.0(3)
C5 C6 C7 127.5(3)
O5 C7 O4 124.0(4)
O5 C7 C6 122.5(3)
O4 C7 C6 113.5(3)
N2 C9 C10 121.3(3)
C11 C10 C9 120.4(3)
C10 C11 C12 118.6(3)
C13 C12 C11 119.1(4)
N2 C13 C12 123.4(3)
C18 N3 C14 114.5(11)
C18 N3 V1 121.0(9)
C14 N3 V1 124.3(10)
C15 C14 N3 125.5(7)
C16 C15 C14 117.4(7)
C17 C16 C15 119.1(11)
C16 C17 C18 120.2(8)
N3 C18 C17 123.1(9)
C18' N3' V1 119.4(9)
C18' C17' C16' 118.9(9)
C17' C18' N3' 122.4(9)

loop_
_geom_bond_atom_site_label_1
_geom_bond_atom_site_label_2
_geom_bond_distance
V1 O1 1.609(3)
V1 O4 2.017(3)
V1 O2 2.022(3)
V1 N3 2.084(15)
V1 N1 2.133(3)
V1 N2 2.154(3)
V1 N3' 2.243(14)
N1 C2 1.335(5)
N1 C6 1.339(4)
N2 C13 1.335(5)
N2 C9 1.352(4)
O2 C1 1.320(5)
O3 C1 1.233(5)
O4 C7 1.310(4)
O5 C7 1.230(4)
O6 C4 1.359(4)
O6 C8 1.448(4)
C1 C2 1.499(5)
C2 C3 1.375(5)
C3 C4 1.407(5)
C4 C5 1.407(5)
C5 C6 1.384(5)
C6 C7 1.489(5)
C9 C10 1.377(5)
C10 C11 1.351(5)
C11 C12 1.365(5)
C12 C13 1.363(5)
N3 C18 1.337(17)
N3 C14 1.398(14)
C14 C15 1.395(5)
C15 C16 1.379(14)
C16 C17 1.379(16)
C17 C18 1.415(10)
N3' C18' 1.365(16)
C16' C17' 1.402(16)
C17' C18' 1.365(10)

loop_
_platon_squeeze_void_nr
_platon_squeeze_void_average_x
_platon_squeeze_void_average_y
_platon_squeeze_void_average_z
_platon_squeeze_void_volume
_platon_squeeze_void_count_electrons
_platon_squeeze_void_content
1 0.500 -0.048 0.250 259 96 '2 toluene'
2 0.500 0.048 0.750 259 96 '2 toluene'
3 0.000 0.452 0.250 259 96 '2 toluene'
4 0.000 0.548 0.750 259 96 '2 toluene'
